data_7208565
loop_
_publ_author_name
'Cheng, Hong-Jian'
'Li, Hong-Xi'
'Ren, Zhi-Gang'
'L\"u, Chun-Ning'
'Shi, Jing'
'Lang, Jian-Ping'

_publ_section_title
;
 Substituted groups-directed assembly of Cd(ii) coordination polymers
 based on 5-R-1,3-benzenedicarboxylate and
 4,4'-bis(1-imidazolyl)bibenzene: syntheses, structures and
 photoluminescent properties
;
_journal_issue 18
_journal_name_full CrystEngComm
_journal_page_first 6064
_journal_paper_doi 10.1039/c2ce25677k
_journal_volume 14
_journal_year 2012
_chemical_formula_moiety 'C27 H20 Cd N4 O4'
_chemical_formula_sum 'C27 H20 Cd N4 O4'
_chemical_formula_weight 576.87
_chemical_name_systematic
;
?
;
_space_group_IT_number 14
_symmetry_cell_setting monoclinic
_symmetry_space_group_name_Hall '-P 2ybc'
_symmetry_space_group_name_H-M 'P 1 21/c 1'
_atom_sites_solution_hydrogens geom
_atom_sites_solution_primary direct
_atom_sites_solution_secondary difmap
_audit_creation_method SHELXL-97
_cell_angle_alpha 90.00
_cell_angle_beta 100.93(3)
_cell_angle_gamma 90.00
_cell_formula_units_Z 4
_cell_length_a 9.857(2)
_cell_length_b 14.011(3)
_cell_length_c 16.884(3)
_cell_measurement_reflns_used 10477
_cell_measurement_temperature 293(2)
_cell_measurement_theta_max 27.5243
_cell_measurement_theta_min 2.9994
_cell_volume 2289.5(8)
_computing_cell_refinement 'CrystalClear, Ver. 1.30 (Rigaku/MSC, 2001)'
_computing_data_collection 'CrystalClear, Ver. 1.30 (Rigaku/MSC, 2001)'
_computing_data_reduction 'CrystalStructure, Ver. 3.60 (Rigaku/MSC, 2004)'
_computing_molecular_graphics 'ORTEPII (Johnson, 1976)'
_computing_publication_material SHELXL97
_computing_structure_refinement 'SHELXL-97 (Sheldrick, 1997)'
_computing_structure_solution 'SHELXS-97 (Sheldrick, 1990)'
_diffrn_ambient_temperature 293(2)
_diffrn_measured_fraction_theta_full 0.989
_diffrn_measured_fraction_theta_max 0.989
_diffrn_measurement_device_type 'Rigaku MercuryCCD area detector'
_diffrn_measurement_method \w
_diffrn_radiation_monochromator graphite
_diffrn_radiation_source 'fine-focus sealed tube'
_diffrn_radiation_type MoK\a
_diffrn_radiation_wavelength 0.71073
_diffrn_reflns_av_R_equivalents 0.0745
_diffrn_reflns_av_sigmaI/netI 0.0733
_diffrn_reflns_limit_h_max 12
_diffrn_reflns_limit_h_min -12
_diffrn_reflns_limit_k_max 17
_diffrn_reflns_limit_k_min -17
_diffrn_reflns_limit_l_max 19
_diffrn_reflns_limit_l_min -21
_diffrn_reflns_number 20898
_diffrn_reflns_theta_full 27.47
_diffrn_reflns_theta_max 27.47
_diffrn_reflns_theta_min 3.01
_diffrn_standards_decay_% ?0
_diffrn_standards_interval_count 0
_diffrn_standards_interval_time 0
_diffrn_standards_number 0
_exptl_absorpt_coefficient_mu 0.998
_exptl_absorpt_correction_T_max 0.8408
_exptl_absorpt_correction_T_min 0.7814
_exptl_absorpt_correction_type multi-scan
_exptl_absorpt_process_details 'Jacobson, R. (1998) Private communication to Rigaku Company, Tokyo, Japan.'
_exptl_crystal_colour colorless
_exptl_crystal_density_diffrn 1.674
_exptl_crystal_density_method 'not measured'
_exptl_crystal_description block
_exptl_crystal_F_000 1160
_exptl_crystal_size_max 0.26
_exptl_crystal_size_mid 0.24
_exptl_crystal_size_min 0.18
_refine_diff_density_max 0.563
_refine_diff_density_min -0.737
_refine_diff_density_rms 0.134
_refine_ls_extinction_method none
_refine_ls_goodness_of_fit_ref 1.092
_refine_ls_hydrogen_treatment constr
_refine_ls_matrix_type full
_refine_ls_number_parameters 325
_refine_ls_number_reflns 5192
_refine_ls_number_restraints 0
_refine_ls_restrained_S_all 1.092
_refine_ls_R_factor_all 0.0882
_refine_ls_R_factor_gt 0.0670
_refine_ls_shift/su_max 0.000
_refine_ls_shift/su_mean 0.000
_refine_ls_structure_factor_coef Fsqd
_refine_ls_weighting_details 'calc w=1/[\s^2^(Fo^2^)+(0.0073P)^2^+11.6809P] where P=(Fo^2^+2Fc^2^)/3'
_refine_ls_weighting_scheme calc
_refine_ls_wR_factor_gt 0.1045
_refine_ls_wR_factor_ref 0.1135
_reflns_number_gt 4442
_reflns_number_total 5192
_reflns_threshold_expression >2sigma(I)
_cod_data_source_file c2ce25677k.txt
_cod_data_source_block '[Cd(5-Me-1,3-BDC)(bimb)]n'
_cod_depositor_comments
;
The following automatic conversions were performed:

'_exptl_absorpt_correction_type' value 'Multi-scan' changed to
'multi-scan' according to
/home/saulius/struct/CIF-dictionaries/cif_core.dic dictionary named
'cif_core.dic' version 2.4.1 from 2010-06-29.

Automatic conversion script
Id: cif_fix_values 1891 2012-01-12 08:04:46Z andrius 
;
_cod_original_sg_symbol_H-M 'P 21/c'
_cod_database_code 7208565

loop_
_symmetry_equiv_pos_as_xyz
'x, y, z'
'-x, y+1/2, -z+1/2'
'-x, -y, -z'
'x, -y-1/2, z-1/2'

loop_
_atom_site_label
_atom_site_type_symbol
_atom_site_fract_x
_atom_site_fract_y
_atom_site_fract_z
_atom_site_U_iso_or_equiv
_atom_site_adp_type
_atom_site_occupancy
_atom_site_symmetry_multiplicity
_atom_site_calc_flag
_atom_site_refinement_flags
C1 C 0.3972(7) 0.1402(5) 0.0446(3) 0.0441(17) Uani 1 1 d .
H1A H 0.4208 0.1384 -0.0062 0.053 Uiso 1 1 calc R
C2 C 0.4890(7) 0.1425(6) 0.1152(3) 0.0469(18) Uani 1 1 d .
H2A H 0.5848 0.1428 0.1220 0.056 Uiso 1 1 calc R
C3 C 0.2780(6) 0.1420(4) 0.1373(3) 0.0260(11) Uani 1 1 d .
H3A H 0.2040 0.1412 0.1642 0.031 Uiso 1 1 calc R
C4 C 0.4593(5) 0.1472(4) 0.2602(3) 0.0247(11) Uani 1 1 d .
C5 C 0.5974(5) 0.1373(4) 0.2937(3) 0.0261(11) Uani 1 1 d .
H5A H 0.6623 0.1293 0.2608 0.031 Uiso 1 1 calc R
C6 C 0.6389(6) 0.1394(4) 0.3774(3) 0.0278(12) Uani 1 1 d .
H6A H 0.7323 0.1348 0.4001 0.033 Uiso 1 1 calc R
C7 C 0.5433(5) 0.1482(4) 0.4272(3) 0.0247(11) Uani 1 1 d .
C8 C 0.4060(6) 0.1613(5) 0.3920(3) 0.0420(17) Uani 1 1 d .
H8A H 0.3409 0.1698 0.4247 0.050 Uiso 1 1 calc R
C9 C 0.3639(6) 0.1622(5) 0.3094(3) 0.0380(15) Uani 1 1 d .
H9A H 0.2715 0.1728 0.2867 0.046 Uiso 1 1 calc R
C10 C 0.5863(6) 0.1429(4) 0.5166(3) 0.0267(11) Uani 1 1 d .
C11 C 0.7137(6) 0.1773(4) 0.5560(3) 0.0286(12) Uani 1 1 d .
H11A H 0.7743 0.2041 0.5262 0.034 Uiso 1 1 calc R
C12 C 0.7508(6) 0.1719(4) 0.6389(3) 0.0320(13) Uani 1 1 d .
H12A H 0.8357 0.1960 0.6647 0.038 Uiso 1 1 calc R
C13 C 0.6630(5) 0.1312(4) 0.6837(3) 0.0234(11) Uani 1 1 d .
C14 C 0.5360(6) 0.0960(4) 0.6454(3) 0.0334(14) Uani 1 1 d .
H14A H 0.4764 0.0680 0.6752 0.040 Uiso 1 1 calc R
C15 C 0.4993(6) 0.1033(4) 0.5626(3) 0.0326(14) Uani 1 1 d .
H15A H 0.4133 0.0808 0.5371 0.039 Uiso 1 1 calc R
C16 C 0.6216(6) 0.1037(4) 0.8246(3) 0.0316(13) Uani 1 1 d .
H16A H 0.5266 0.0938 0.8144 0.038 Uiso 1 1 calc R
C17 C 0.7078(6) 0.1017(4) 0.8973(3) 0.0294(13) Uani 1 1 d .
H17A H 0.6805 0.0897 0.9461 0.035 Uiso 1 1 calc R
C18 C 0.8341(6) 0.1321(4) 0.8110(3) 0.0285(12) Uani 1 1 d .
H18A H 0.9102 0.1451 0.7877 0.034 Uiso 1 1 calc R
C19 C 0.0352(6) 0.3099(4) -0.1050(3) 0.0240(11) Uani 1 1 d .
C20 C -0.0135(5) 0.3908(3) -0.1618(3) 0.0191(10) Uani 1 1 d .
C21 C -0.0563(5) 0.4762(3) -0.1347(3) 0.0214(11) Uani 1 1 d .
H21A H -0.0469 0.4860 -0.0795 0.026 Uiso 1 1 calc R
C22 C -0.1133(6) 0.5485(4) -0.1874(3) 0.0242(11) Uani 1 1 d .
C23 C -0.1249(5) 0.5324(4) -0.2696(3) 0.0235(11) Uani 1 1 d .
H23A H -0.1640 0.5792 -0.3058 0.028 Uiso 1 1 calc R
C24 C -0.0794(5) 0.4482(3) -0.2988(3) 0.0189(10) Uani 1 1 d .
C25 C -0.0227(5) 0.3772(3) -0.2444(3) 0.0192(10) Uani 1 1 d .
H25A H 0.0089 0.3207 -0.2634 0.023 Uiso 1 1 calc R
C26 C -0.0802(5) 0.4347(4) -0.3871(3) 0.0216(11) Uani 1 1 d .
C27 C -0.1600(6) 0.6413(4) -0.1576(3) 0.0340(13) Uani 1 1 d .
H27A H -0.1957 0.6816 -0.2028 0.051 Uiso 1 1 calc R
H27B H -0.0832 0.6723 -0.1239 0.051 Uiso 1 1 calc R
H27C H -0.2311 0.6295 -0.1270 0.051 Uiso 1 1 calc R
N1 N 0.2650(5) 0.1411(3) 0.0582(2) 0.0274(10) Uani 1 1 d .
N2 N 0.4118(4) 0.1442(3) 0.1746(2) 0.0237(9) Uani 1 1 d .
N3 N 0.8406(5) 0.1200(3) 0.8889(2) 0.0274(10) Uani 1 1 d .
N4 N 0.7036(4) 0.1234(3) 0.7690(2) 0.0225(9) Uani 1 1 d .
O1 O 0.0047(4) 0.3125(3) -0.0362(2) 0.0326(9) Uani 1 1 d .
O2 O 0.0952(4) 0.2400(2) -0.1303(2) 0.0241(8) Uani 1 1 d .
O3 O -0.0323(4) 0.3564(3) -0.40764(19) 0.0298(9) Uani 1 1 d .
O4 O -0.1240(4) 0.5006(3) -0.4347(2) 0.0325(9) Uani 1 1 d .
Cd1 Cd 0.04865(4) 0.14284(3) -0.02292(2) 0.02133(11) Uani 1 1 d .

loop_
_atom_site_aniso_label
_atom_site_aniso_U_11
_atom_site_aniso_U_22
_atom_site_aniso_U_33
_atom_site_aniso_U_23
_atom_site_aniso_U_13
_atom_site_aniso_U_12
C1 0.049(4) 0.066(4) 0.016(2) 0.005(3) 0.003(3) -0.019(4)
C2 0.031(4) 0.088(5) 0.022(3) 0.004(3) 0.003(2) -0.021(4)
C3 0.028(3) 0.028(3) 0.019(2) -0.008(2) -0.004(2) 0.004(2)
C4 0.026(3) 0.032(3) 0.014(2) -0.001(2) -0.001(2) 0.001(2)
C5 0.024(3) 0.035(3) 0.019(2) 0.004(2) 0.001(2) 0.006(2)
C6 0.021(3) 0.039(3) 0.019(2) -0.005(2) -0.006(2) -0.001(3)
C7 0.023(3) 0.034(3) 0.015(2) 0.001(2) -0.002(2) 0.000(2)
C8 0.024(3) 0.080(5) 0.021(3) -0.001(3) 0.003(2) 0.003(3)
C9 0.016(3) 0.075(5) 0.021(3) 0.000(3) -0.003(2) 0.005(3)
C10 0.027(3) 0.037(3) 0.014(2) 0.000(2) -0.002(2) -0.001(3)
C11 0.021(3) 0.046(3) 0.018(2) -0.001(2) 0.002(2) -0.004(2)
C12 0.025(3) 0.048(4) 0.019(2) -0.002(2) -0.004(2) -0.010(3)
C13 0.022(3) 0.035(3) 0.011(2) -0.001(2) -0.0037(19) 0.001(2)
C14 0.031(3) 0.049(4) 0.019(3) -0.003(2) 0.002(2) -0.011(3)
C15 0.025(3) 0.054(4) 0.015(2) 0.000(2) -0.006(2) -0.009(3)
C16 0.020(3) 0.049(4) 0.024(3) 0.005(3) -0.001(2) -0.005(3)
C17 0.034(4) 0.036(3) 0.018(2) 0.003(2) 0.002(2) -0.004(3)
C18 0.025(3) 0.043(3) 0.015(2) 0.000(2) -0.002(2) -0.001(3)
C19 0.024(3) 0.025(3) 0.021(2) 0.002(2) 0.001(2) -0.004(2)
C20 0.019(3) 0.025(3) 0.012(2) 0.0001(19) 0.0008(19) -0.003(2)
C21 0.030(3) 0.024(3) 0.010(2) -0.0014(19) 0.001(2) -0.004(2)
C22 0.030(3) 0.021(3) 0.022(2) -0.002(2) 0.005(2) -0.003(2)
C23 0.026(3) 0.021(3) 0.021(2) 0.002(2) -0.001(2) -0.002(2)
C24 0.020(3) 0.023(3) 0.013(2) 0.0002(19) 0.0008(19) -0.004(2)
C25 0.022(3) 0.018(2) 0.018(2) 0.0008(19) 0.004(2) -0.003(2)
C26 0.023(3) 0.026(3) 0.014(2) 0.001(2) -0.001(2) -0.009(2)
C27 0.044(4) 0.030(3) 0.030(3) -0.006(3) 0.011(3) 0.003(3)
N1 0.036(3) 0.027(2) 0.0151(19) 0.0015(19) -0.0057(18) 0.001(2)
N2 0.027(3) 0.029(2) 0.0132(18) 0.0026(18) -0.0009(17) -0.003(2)
N3 0.025(3) 0.041(3) 0.0139(19) 0.0013(19) -0.0021(18) 0.001(2)
N4 0.021(2) 0.031(2) 0.0138(19) 0.0025(17) -0.0028(17) -0.0026(18)
O1 0.051(3) 0.032(2) 0.0154(17) 0.0059(16) 0.0080(17) 0.0060(19)
O2 0.030(2) 0.0219(18) 0.0195(17) 0.0036(15) 0.0014(16) 0.0018(16)
O3 0.041(2) 0.035(2) 0.0125(15) -0.0023(16) 0.0040(15) 0.0083(19)
O4 0.050(3) 0.028(2) 0.0144(16) 0.0073(15) -0.0062(17) -0.0062(18)
Cd1 0.0299(2) 0.02178(19) 0.00984(15) 0.00087(15) -0.00247(13) 0.00103(17)

loop_
_atom_type_symbol
_atom_type_description
_atom_type_scat_dispersion_real
_atom_type_scat_dispersion_imag
_atom_type_scat_source
C C 0.0033 0.0016 'International Tables Vol C Tables 4.2.6.8 and 6.1.1.4'
H H 0.0000 0.0000 'International Tables Vol C Tables 4.2.6.8 and 6.1.1.4'
N N 0.0061 0.0033 'International Tables Vol C Tables 4.2.6.8 and 6.1.1.4'
O O 0.0106 0.0060 'International Tables Vol C Tables 4.2.6.8 and 6.1.1.4'
Cd Cd -0.8075 1.2024 'International Tables Vol C Tables 4.2.6.8 and 6.1.1.4'

loop_
_geom_angle_atom_site_label_1
_geom_angle_atom_site_label_2
_geom_angle_atom_site_label_3
_geom_angle
_geom_angle_site_symmetry_1
_geom_angle_site_symmetry_3
C2 C1 N1 110.5(5) . .
C2 C1 H1A 124.7 . .
N1 C1 H1A 124.7 . .
C1 C2 N2 105.9(5) . .
C1 C2 H2A 127.0 . .
N2 C2 H2A 127.0 . .
N1 C3 N2 111.8(5) . .
N1 C3 H3A 124.1 . .
N2 C3 H3A 124.1 . .
C5 C4 C9 120.0(5) . .
C5 C4 N2 121.3(4) . .
C9 C4 N2 118.7(5) . .
C4 C5 C6 119.3(5) . .
C4 C5 H5A 120.3 . .
C6 C5 H5A 120.3 . .
C7 C6 C5 121.0(5) . .
C7 C6 H6A 119.5 . .
C5 C6 H6A 119.5 . .
C6 C7 C8 118.4(5) . .
C6 C7 C10 121.0(5) . .
C8 C7 C10 120.6(5) . .
C9 C8 C7 121.2(5) . .
C9 C8 H8A 119.4 . .
C7 C8 H8A 119.4 . .
C8 C9 C4 119.9(5) . .
C8 C9 H9A 120.1 . .
C4 C9 H9A 120.1 . .
C15 C10 C11 118.2(4) . .
C15 C10 C7 120.2(5) . .
C11 C10 C7 121.6(5) . .
C12 C11 C10 120.5(5) . .
C12 C11 H11A 119.7 . .
C10 C11 H11A 119.7 . .
C13 C12 C11 120.4(5) . .
C13 C12 H12A 119.8 . .
C11 C12 H12A 119.8 . .
C12 C13 C14 119.8(4) . .
C12 C13 N4 120.1(5) . .
C14 C13 N4 120.0(5) . .
C15 C14 C13 119.1(5) . .
C15 C14 H14A 120.4 . .
C13 C14 H14A 120.4 . .
C10 C15 C14 121.9(5) . .
C10 C15 H15A 119.0 . .
C14 C15 H15A 119.0 . .
C17 C16 N4 105.9(5) . .
C17 C16 H16A 127.1 . .
N4 C16 H16A 127.1 . .
C16 C17 N3 110.5(5) . .
C16 C17 H17A 124.7 . .
N3 C17 H17A 124.7 . .
N3 C18 N4 112.0(5) . .
N3 C18 H18A 124.0 . .
N4 C18 H18A 124.0 . .
O1 C19 O2 123.1(5) . .
O1 C19 C20 117.7(5) . .
O2 C19 C20 118.9(4) . .
O1 C19 Cd1 63.2(3) . .
O2 C19 Cd1 61.4(3) . .
C20 C19 Cd1 162.9(4) . .
C21 C20 C25 119.1(4) . .
C21 C20 C19 121.6(4) . .
C25 C20 C19 119.2(4) . .
C20 C21 C22 122.1(4) . .
C20 C21 H21A 119.0 . .
C22 C21 H21A 119.0 . .
C23 C22 C21 117.8(5) . .
C23 C22 C27 120.3(5) . .
C21 C22 C27 121.9(4) . .
C24 C23 C22 121.5(5) . .
C24 C23 H23A 119.2 . .
C22 C23 H23A 119.2 . .
C23 C24 C25 119.2(4) . .
C23 C24 C26 121.3(4) . .
C25 C24 C26 119.3(4) . .
C20 C25 C24 120.2(5) . .
C20 C25 H25A 119.9 . .
C24 C25 H25A 119.9 . .
O4 C26 O3 124.5(4) . .
O4 C26 C24 118.9(5) . .
O3 C26 C24 116.6(4) . .
C22 C27 H27A 109.5 . .
C22 C27 H27B 109.5 . .
H27A C27 H27B 109.5 . .
C22 C27 H27C 109.5 . .
H27A C27 H27C 109.5 . .
H27B C27 H27C 109.5 . .
C3 N1 C1 105.0(4) . .
C3 N1 Cd1 120.2(4) . .
C1 N1 Cd1 134.8(3) . .
C3 N2 C2 106.7(4) . .
C3 N2 C4 125.1(4) . .
C2 N2 C4 128.2(5) . .
C18 N3 C17 105.2(4) . .
C18 N3 Cd1 119.6(4) . 1_656
C17 N3 Cd1 135.0(3) . 1_656
C18 N4 C16 106.4(4) . .
C18 N4 C13 125.5(4) . .
C16 N4 C13 128.0(4) . .
C19 O1 Cd1 89.3(3) . .
C19 O2 Cd1 90.9(3) . .
C26 O3 Cd1 116.5(3) . 4_565
C26 O4 Cd1 138.9(4) . 2_554
O3 Cd1 O4 117.79(14) 4_566 2_544
O3 Cd1 N1 85.72(14) 4_566 .
O4 Cd1 N1 81.84(15) 2_544 .
O3 Cd1 N3 98.15(14) 4_566 1_454
O4 Cd1 N3 88.77(15) 2_544 1_454
N1 Cd1 N3 170.58(16) . 1_454
O3 Cd1 O2 144.23(13) 4_566 .
O4 Cd1 O2 97.97(13) 2_544 .
N1 Cd1 O2 99.70(14) . .
N3 Cd1 O2 82.21(14) 1_454 .
O3 Cd1 O1 89.36(13) 4_566 .
O4 Cd1 O1 152.85(12) 2_544 .
N1 Cd1 O1 101.23(15) . .
N3 Cd1 O1 87.45(15) 1_454 .
O2 Cd1 O1 54.87(12) . .
O3 Cd1 C19 116.71(15) 4_566 .
O4 Cd1 C19 125.40(14) 2_544 .
N1 Cd1 C19 105.26(16) . .
N3 Cd1 C19 80.75(16) 1_454 .
O2 Cd1 C19 27.70(13) . .
O1 Cd1 C19 27.57(13) . .

loop_
_geom_bond_atom_site_label_1
_geom_bond_atom_site_label_2
_geom_bond_distance
_geom_bond_site_symmetry_2
C1 C2 1.354(8) .
C1 N1 1.365(8) .
C1 H1A 0.9300 .
C2 N2 1.369(7) .
C2 H2A 0.9300 .
C3 N1 1.317(6) .
C3 N2 1.350(6) .
C3 H3A 0.9300 .
C4 C5 1.379(7) .
C4 C9 1.383(7) .
C4 N2 1.433(6) .
C5 C6 1.396(6) .
C5 H5A 0.9300 .
C6 C7 1.382(7) .
C6 H6A 0.9300 .
C7 C8 1.383(8) .
C7 C10 1.491(6) .
C8 C9 1.378(7) .
C8 H8A 0.9300 .
C9 H9A 0.9300 .
C10 C15 1.378(7) .
C10 C11 1.391(7) .
C11 C12 1.380(7) .
C11 H11A 0.9300 .
C12 C13 1.377(7) .
C12 H12A 0.9300 .
C13 C14 1.386(7) .
C13 N4 1.424(6) .
C14 C15 1.380(7) .
C14 H14A 0.9300 .
C15 H15A 0.9300 .
C16 C17 1.354(7) .
C16 N4 1.378(7) .
C16 H16A 0.9300 .
C17 N3 1.368(7) .
C17 H17A 0.9300 .
C18 N3 1.314(6) .
C18 N4 1.351(7) .
C18 H18A 0.9300 .
C19 O1 1.255(6) .
C19 O2 1.260(6) .
C19 C20 1.503(7) .
C19 Cd1 2.711(5) .
C20 C21 1.376(7) .
C20 C25 1.393(6) .
C21 C22 1.395(7) .
C21 H21A 0.9300 .
C22 C23 1.388(7) .
C22 C27 1.499(7) .
C23 C24 1.386(7) .
C23 H23A 0.9300 .
C24 C25 1.396(7) .
C24 C26 1.502(6) .
C25 H25A 0.9300 .
C26 O4 1.246(6) .
C26 O3 1.269(6) .
C27 H27A 0.9600 .
C27 H27B 0.9600 .
C27 H27C 0.9600 .
N1 Cd1 2.306(4) .
N3 Cd1 2.317(4) 1_656
O1 Cd1 2.419(4) .
O2 Cd1 2.380(3) .
O3 Cd1 2.239(3) 4_565
O4 Cd1 2.288(4) 2_554
Cd1 O3 2.239(3) 4_566
Cd1 O4 2.288(4) 2_544
Cd1 N3 2.317(4) 1_454
